data_2018503
loop_
_publ_author_name
'Li, Yan-an'
'Liu, Qi-Kui'
'Ma, Jian-Ping'
'Dong, Yu-Bin'

_publ_section_title
;
 3,5-Bis{4-[(benzimidazol-1-yl)methyl]phenyl}-4<i>H</i>-1,2,4-triazol-4-amine
 and its one-dimensional polymeric complex with HgCl~2~
;
_journal_coeditor_code OV3013
_journal_issue 6
_journal_name_full 'Acta Crystallographica Section C'
_journal_page_first m152
_journal_page_last m155
_journal_paper_doi 10.1107/S0108270112019233
_journal_volume 68
_journal_year 2012
_chemical_formula_iupac 'C30 H24 N8'
_chemical_formula_moiety 'C30 H24 N8'
_chemical_formula_sum 'C30 H24 N8'
_chemical_formula_weight 496.57
_chemical_name_systematic
;
3,5-Bis{4-[(benzimidazol-1-yl)methyl]phenyl}-4<i>H</i>-1,2,4-triazol-4-amine
;
_space_group_IT_number 9
_symmetry_cell_setting monoclinic
_symmetry_space_group_name_Hall 'C -2yc'
_symmetry_space_group_name_H-M 'C 1 c 1'
_atom_sites_solution_hydrogens geom
_atom_sites_solution_primary direct
_atom_sites_solution_secondary difmap
_audit_creation_method SHELXL97
_cell_angle_alpha 90.00
_cell_angle_beta 96.537(6)
_cell_angle_gamma 90.00
_cell_formula_units_Z 4
_cell_length_a 6.141(2)
_cell_length_b 19.914(6)
_cell_length_c 19.910(6)
_cell_measurement_reflns_used 815
_cell_measurement_temperature 298(2)
_cell_measurement_theta_max 19.611
_cell_measurement_theta_min 2.287
_cell_volume 2419.0(13)
_computing_cell_refinement 'SMART (Bruker, 2003)'
_computing_data_collection 'SMART (Bruker, 2003)'
_computing_data_reduction 'SAINT (Bruker, 2003)'
_computing_molecular_graphics 'SHELXTL (Sheldrick, 2008)'
_computing_publication_material 'SHELXTL (Sheldrick, 2008)'
_computing_structure_refinement 'SHELXL97 (Sheldrick, 2008)'
_computing_structure_solution 'SHELXS97 (Sheldrick, 2008)'
_diffrn_ambient_temperature 298(2)
_diffrn_detector_area_resol_mean 8.33
_diffrn_measured_fraction_theta_full 0.985
_diffrn_measured_fraction_theta_max 0.985
_diffrn_measurement_device_type 'Bruker SMART CCD area-detector'
_diffrn_measurement_method '\f and \w'
_diffrn_radiation_monochromator graphite
_diffrn_radiation_source 'fine-focus sealed tube'
_diffrn_radiation_type MoK\a
_diffrn_radiation_wavelength 0.71073
_diffrn_reflns_av_R_equivalents 0.0633
_diffrn_reflns_av_sigmaI/netI 0.0847
_diffrn_reflns_limit_h_max 7
_diffrn_reflns_limit_h_min -6
_diffrn_reflns_limit_k_max 23
_diffrn_reflns_limit_k_min -22
_diffrn_reflns_limit_l_max 24
_diffrn_reflns_limit_l_min -20
_diffrn_reflns_number 5790
_diffrn_reflns_theta_full 25.60
_diffrn_reflns_theta_max 25.60
_diffrn_reflns_theta_min 2.05
_exptl_absorpt_coefficient_mu 0.085
_exptl_absorpt_correction_T_max 0.9923
_exptl_absorpt_correction_T_min 0.9856
_exptl_absorpt_correction_type multi-scan
_exptl_absorpt_process_details '(SADABS; Bruker, 2003)'
_exptl_crystal_colour colourless
_exptl_crystal_density_diffrn 1.364
_exptl_crystal_density_method 'not measured'
_exptl_crystal_description plate
_exptl_crystal_F_000 1040
_exptl_crystal_size_max 0.17
_exptl_crystal_size_mid 0.11
_exptl_crystal_size_min 0.09
_refine_diff_density_max 0.136
_refine_diff_density_min -0.154
_refine_ls_abs_structure_details 'Flack (1983), with how many Friedel pairs?'
_refine_ls_abs_structure_Flack 6(3)
_refine_ls_extinction_method none
_refine_ls_goodness_of_fit_ref 1.003
_refine_ls_hydrogen_treatment constr
_refine_ls_matrix_type full
_refine_ls_number_parameters 343
_refine_ls_number_reflns 2748
_refine_ls_number_restraints 2
_refine_ls_restrained_S_all 1.002
_refine_ls_R_factor_all 0.0796
_refine_ls_R_factor_gt 0.0530
_refine_ls_shift/su_max 0.000
_refine_ls_shift/su_mean 0.000
_refine_ls_structure_factor_coef Fsqd
_refine_ls_weighting_details 'calc w = 1/[\s^2^(Fo^2^)+(0.0369P)^2^+0.0000P] where P=(Fo^2^+2Fc^2^)/3'
_refine_ls_weighting_scheme calc
_refine_ls_wR_factor_gt 0.1051
_refine_ls_wR_factor_ref 0.1158
_reflns_number_gt 2008
_reflns_number_total 2748
_reflns_threshold_expression I>2\s(I)
_cod_data_source_file ov3013.cif
_cod_data_source_block I
_cod_original_cell_volume 2418.8(13)
_cod_original_sg_symbol_H-M 'C c'
_cod_database_code 2018503
_cod_database_fobs_code 2018503

loop_
_symmetry_equiv_pos_as_xyz
'x, y, z'
'x, -y, z+1/2'
'x+1/2, y+1/2, z'
'x+1/2, -y+1/2, z+1/2'

loop_
_atom_site_type_symbol
_atom_site_label
_atom_site_fract_x
_atom_site_fract_y
_atom_site_fract_z
_atom_site_U_iso_or_equiv
_atom_site_adp_type
_atom_site_calc_flag
_atom_site_refinement_flags
_atom_site_occupancy
_atom_site_symmetry_multiplicity
C C1 0.0844(9) 0.7758(3) -0.1891(3) 0.0642(15) Uani d . 1 1
H H1 -0.0197 0.8099 -0.1919 0.077 Uiso calc R 1 1
C C2 0.2671(8) 0.7767(2) -0.1404(2) 0.0449(12) Uani d . 1 1
C C3 0.4198(8) 0.7254(2) -0.1388(2) 0.0427(11) Uani d . 1 1
C C4 0.4001(9) 0.6719(2) -0.1827(2) 0.0635(15) Uani d . 1 1
H H4 0.5048 0.6380 -0.1806 0.076 Uiso calc R 1 1
C C5 0.2176(10) 0.6709(3) -0.2299(3) 0.0694(17) Uani d . 1 1
H H5 0.1970 0.6353 -0.2602 0.083 Uiso calc R 1 1
C C6 0.0656(10) 0.7218(3) -0.2329(3) 0.0703(16) Uani d . 1 1
H H6 -0.0546 0.7199 -0.2658 0.084 Uiso calc R 1 1
C C7 0.5107(11) 0.8003(2) -0.0606(2) 0.0574(15) Uani d . 1 1
H H7 0.5907 0.8226 -0.0249 0.069 Uiso calc R 1 1
C C8 0.7913(9) 0.7097(3) -0.0689(3) 0.0701(15) Uani d . 1 1
H H8A 0.8766 0.7368 -0.0349 0.084 Uiso calc R 1 1
H H8B 0.8670 0.7101 -0.1090 0.084 Uiso calc R 1 1
C C9 0.7883(8) 0.6390(2) -0.0433(2) 0.0471(11) Uani d . 1 1
C C10 0.9736(8) 0.5995(3) -0.0493(2) 0.0556(13) Uani d . 1 1
H H10 1.0876 0.6166 -0.0711 0.067 Uiso calc R 1 1
C C11 0.9893(8) 0.5349(2) -0.0229(2) 0.0530(12) Uani d . 1 1
H H11 1.1146 0.5095 -0.0264 0.064 Uiso calc R 1 1
C C12 0.8171(7) 0.5080(2) 0.00876(19) 0.0404(11) Uani d . 1 1
C C13 0.6322(8) 0.5467(2) 0.0121(2) 0.0451(11) Uani d . 1 1
H H13 0.5149 0.5291 0.0321 0.054 Uiso calc R 1 1
C C14 0.6186(8) 0.6113(2) -0.0138(2) 0.0472(12) Uani d . 1 1
H H14 0.4920 0.6363 -0.0110 0.057 Uiso calc R 1 1
C C15 0.8474(7) 0.4422(2) 0.03978(19) 0.0386(10) Uani d . 1 1
C C16 0.7993(7) 0.3416(2) 0.08063(19) 0.0403(11) Uani d . 1 1
C C17 0.7076(7) 0.2776(2) 0.0998(2) 0.0407(11) Uani d . 1 1
C C18 0.8355(8) 0.2208(2) 0.0985(2) 0.0505(12) Uani d . 1 1
H H18 0.9689 0.2232 0.0807 0.061 Uiso calc R 1 1
C C19 0.7687(9) 0.1605(2) 0.1232(2) 0.0542(13) Uani d . 1 1
H H19 0.8580 0.1230 0.1216 0.065 Uiso calc R 1 1
C C20 0.5727(8) 0.1546(2) 0.1501(2) 0.0466(12) Uani d . 1 1
C C21 0.4440(9) 0.2110(3) 0.1501(3) 0.0624(14) Uani d . 1 1
H H21 0.3109 0.2083 0.1680 0.075 Uiso calc R 1 1
C C22 0.5062(8) 0.2719(3) 0.1243(2) 0.0536(13) Uani d . 1 1
H H22 0.4130 0.3088 0.1234 0.064 Uiso calc R 1 1
C C23 0.5040(8) 0.0895(2) 0.1806(2) 0.0563(13) Uani d . 1 1
H H23A 0.3560 0.0942 0.1925 0.068 Uiso calc R 1 1
H H23B 0.5035 0.0540 0.1472 0.068 Uiso calc R 1 1
C C24 0.6435(9) 0.0920(2) 0.3054(2) 0.0563(13) Uani d . 1 1
H H24 0.5298 0.1183 0.3179 0.068 Uiso calc R 1 1
C C25 0.9393(8) 0.0366(2) 0.3092(2) 0.0457(11) Uani d . 1 1
C C26 1.1378(9) 0.0054(2) 0.3271(3) 0.0591(14) Uani d . 1 1
H H26 1.2057 0.0081 0.3712 0.071 Uiso calc R 1 1
C C27 1.2336(9) -0.0297(2) 0.2792(3) 0.0617(14) Uani d . 1 1
H H27 1.3692 -0.0499 0.2908 0.074 Uiso calc R 1 1
C C28 1.1312(9) -0.0358(2) 0.2129(3) 0.0598(14) Uani d . 1 1
H H28 1.1966 -0.0616 0.1818 0.072 Uiso calc R 1 1
C C29 0.9361(9) -0.0044(2) 0.1935(2) 0.0554(14) Uani d . 1 1
H H29 0.8688 -0.0076 0.1494 0.066 Uiso calc R 1 1
C C30 0.8420(8) 0.0325(2) 0.2417(2) 0.0415(11) Uani d . 1 1
N N1 1.0373(6) 0.42256(18) 0.07188(18) 0.0493(10) Uani d . 1 1
N N2 1.0063(6) 0.35886(18) 0.09779(18) 0.0485(10) Uani d . 1 1
N N3 0.6930(5) 0.39314(17) 0.04478(16) 0.0393(9) Uani d . 1 1
N N4 0.4818(6) 0.38538(18) 0.00842(19) 0.0480(10) Uani d . 1 1
H H4A 0.4807 0.3928 -0.0355 0.058 Uiso d R 1 1
H H4B 0.4034 0.4155 0.0287 0.058 Uiso d R 1 1
N N5 0.5785(7) 0.74170(19) -0.08529(18) 0.0506(10) Uani d . 1 1
N N6 0.3272(8) 0.8236(2) -0.0900(2) 0.0618(12) Uani d . 1 1
N N7 0.6508(7) 0.07047(18) 0.24115(18) 0.0485(10) Uani d . 1 1
N N8 0.8080(7) 0.0730(2) 0.34802(19) 0.0585(12) Uani d . 1 1

loop_
_atom_site_aniso_label
_atom_site_aniso_U_11
_atom_site_aniso_U_22
_atom_site_aniso_U_33
_atom_site_aniso_U_12
_atom_site_aniso_U_13
_atom_site_aniso_U_23
C1 0.058(4) 0.064(3) 0.070(3) 0.016(3) 0.006(3) 0.019(3)
C2 0.053(3) 0.037(3) 0.045(3) 0.005(2) 0.008(2) 0.003(2)
C3 0.054(3) 0.041(2) 0.032(2) -0.006(2) 0.006(2) 0.001(2)
C4 0.079(4) 0.056(3) 0.055(3) 0.005(3) 0.004(3) -0.007(3)
C5 0.091(5) 0.068(4) 0.046(3) -0.012(3) -0.004(3) -0.013(3)
C6 0.073(4) 0.087(4) 0.047(3) -0.007(4) -0.014(3) 0.006(3)
C7 0.086(5) 0.049(3) 0.038(3) -0.022(3) 0.011(3) -0.008(2)
C8 0.048(3) 0.077(4) 0.084(4) -0.010(3) 0.001(3) 0.022(3)
C9 0.038(3) 0.060(3) 0.041(3) -0.007(3) -0.006(2) 0.007(2)
C10 0.039(3) 0.079(4) 0.048(3) -0.008(3) 0.002(2) 0.016(3)
C11 0.026(3) 0.074(3) 0.056(3) 0.003(3) -0.003(2) 0.008(3)
C12 0.035(3) 0.052(3) 0.032(2) 0.003(2) -0.0059(19) -0.008(2)
C13 0.040(3) 0.053(3) 0.043(2) -0.002(2) 0.005(2) 0.001(2)
C14 0.042(3) 0.052(3) 0.048(3) 0.006(2) 0.006(2) 0.004(2)
C15 0.036(3) 0.048(3) 0.030(2) 0.006(2) -0.0047(19) -0.005(2)
C16 0.033(3) 0.053(3) 0.034(2) 0.007(2) -0.0041(19) -0.005(2)
C17 0.031(3) 0.051(3) 0.038(2) 0.003(2) -0.0043(19) 0.001(2)
C18 0.040(3) 0.059(3) 0.053(3) 0.005(3) 0.011(2) -0.003(2)
C19 0.052(3) 0.045(3) 0.066(3) 0.010(2) 0.010(3) -0.005(2)
C20 0.035(3) 0.055(3) 0.048(3) -0.004(2) -0.004(2) -0.001(2)
C21 0.040(3) 0.082(4) 0.065(3) -0.003(3) 0.004(2) 0.017(3)
C22 0.032(3) 0.067(3) 0.062(3) 0.013(3) 0.003(2) 0.004(3)
C23 0.041(3) 0.067(3) 0.059(3) -0.013(3) 0.000(2) 0.003(3)
C24 0.054(4) 0.065(3) 0.053(3) -0.005(3) 0.016(3) -0.008(3)
C25 0.056(3) 0.046(3) 0.036(2) -0.009(2) 0.006(2) -0.001(2)
C26 0.066(4) 0.060(3) 0.049(3) -0.007(3) -0.006(3) 0.008(3)
C27 0.062(4) 0.055(3) 0.067(4) 0.002(3) 0.003(3) 0.010(3)
C28 0.068(4) 0.050(3) 0.064(3) -0.001(3) 0.018(3) -0.004(3)
C29 0.072(4) 0.051(3) 0.042(3) -0.020(3) 0.007(2) -0.005(2)
C30 0.053(3) 0.040(2) 0.032(2) -0.009(2) 0.006(2) 0.000(2)
N1 0.037(2) 0.058(2) 0.050(2) 0.010(2) -0.0060(19) -0.0017(19)
N2 0.034(2) 0.057(2) 0.051(2) 0.007(2) -0.0096(18) 0.0021(19)
N3 0.022(2) 0.054(2) 0.041(2) 0.0055(18) -0.0060(16) -0.0020(18)
N4 0.030(2) 0.065(3) 0.045(2) -0.0010(19) -0.0121(17) 0.0018(18)
N5 0.052(3) 0.049(2) 0.049(2) -0.002(2) -0.002(2) 0.0064(19)
N6 0.077(3) 0.047(2) 0.062(3) 0.003(2) 0.014(2) -0.005(2)
N7 0.050(3) 0.058(2) 0.037(2) -0.008(2) -0.0005(19) 0.0016(19)
N8 0.068(3) 0.065(3) 0.042(2) -0.008(2) 0.005(2) -0.007(2)

loop_
_atom_type_symbol
_atom_type_description
_atom_type_scat_dispersion_real
_atom_type_scat_dispersion_imag
_atom_type_scat_source
C C 0.0033 0.0016 'International Tables Vol C Tables 4.2.6.8 and 6.1.1.4'
H H 0.0000 0.0000 'International Tables Vol C Tables 4.2.6.8 and 6.1.1.4'
N N 0.0061 0.0033 'International Tables Vol C Tables 4.2.6.8 and 6.1.1.4'

loop_
_geom_angle_atom_site_label_1
_geom_angle_atom_site_label_2
_geom_angle_atom_site_label_3
_geom_angle
C6 C1 C2 116.9(5)
C6 C1 H1 121.6
C2 C1 H1 121.6
C3 C2 N6 110.9(4)
C3 C2 C1 119.6(4)
N6 C2 C1 129.5(5)
C4 C3 C2 123.2(4)
C4 C3 N5 131.9(5)
C2 C3 N5 104.9(4)
C3 C4 C5 116.8(5)
C3 C4 H4 121.6
C5 C4 H4 121.6
C6 C5 C4 120.9(5)
C6 C5 H5 119.6
C4 C5 H5 119.6
C5 C6 C1 122.6(5)
C5 C6 H6 118.7
C1 C6 H6 118.7
N6 C7 N5 115.7(5)
N6 C7 H7 122.2
N5 C7 H7 122.2
N5 C8 C9 116.3(4)
N5 C8 H8A 108.2
C9 C8 H8A 108.2
N5 C8 H8B 108.2
C9 C8 H8B 108.2
H8A C8 H8B 107.4
C14 C9 C10 118.4(4)
C14 C9 C8 124.3(4)
C10 C9 C8 117.3(5)
C11 C10 C9 120.8(5)
C11 C10 H10 119.6
C9 C10 H10 119.6
C10 C11 C12 120.1(5)
C10 C11 H11 119.9
C12 C11 H11 119.9
C13 C12 C11 118.5(4)
C13 C12 C15 123.4(4)
C11 C12 C15 118.1(4)
C12 C13 C14 121.0(4)
C12 C13 H13 119.5
C14 C13 H13 119.5
C9 C14 C13 121.2(4)
C9 C14 H14 119.4
C13 C14 H14 119.4
N1 C15 N3 109.4(4)
N1 C15 C12 122.4(4)
N3 C15 C12 128.1(4)
N2 C16 N3 109.1(4)
N2 C16 C17 123.1(4)
N3 C16 C17 127.8(4)
C18 C17 C22 118.3(5)
C18 C17 C16 118.2(4)
C22 C17 C16 123.3(4)
C19 C18 C17 120.9(5)
C19 C18 H18 119.5
C17 C18 H18 119.5
C20 C19 C18 121.5(5)
C20 C19 H19 119.2
C18 C19 H19 119.2
C21 C20 C19 117.3(5)
C21 C20 C23 121.0(5)
C19 C20 C23 121.7(5)
C20 C21 C22 122.1(5)
C20 C21 H21 118.9
C22 C21 H21 118.9
C17 C22 C21 119.8(5)
C17 C22 H22 120.1
C21 C22 H22 120.1
N7 C23 C20 112.2(4)
N7 C23 H23A 109.2
C20 C23 H23A 109.2
N7 C23 H23B 109.2
C20 C23 H23B 109.2
H23A C23 H23B 107.9
N8 C24 N7 114.7(5)
N8 C24 H24 122.6
N7 C24 H24 122.6
C26 C25 N8 130.2(4)
C26 C25 C30 119.2(4)
N8 C25 C30 110.6(4)
C27 C26 C25 119.1(5)
C27 C26 H26 120.4
C25 C26 H26 120.4
C26 C27 C28 121.3(5)
C26 C27 H27 119.4
C28 C27 H27 119.4
C29 C28 C27 120.7(5)
C29 C28 H28 119.6
C27 C28 H28 119.6
C28 C29 C30 117.9(4)
C28 C29 H29 121.1
C30 C29 H29 121.1
C29 C30 N7 134.3(4)
C29 C30 C25 121.7(5)
N7 C30 C25 104.0(4)
C15 N1 N2 107.4(4)
C16 N2 N1 108.0(3)
C16 N3 C15 106.2(3)
C16 N3 N4 122.5(3)
C15 N3 N4 129.7(3)
N3 N4 H4A 112.9
N3 N4 H4B 101.7
H4A N4 H4B 113.0
C7 N5 C3 105.1(4)
C7 N5 C8 127.0(5)
C3 N5 C8 126.8(4)
C7 N6 C2 103.4(4)
C24 N7 C30 106.4(4)
C24 N7 C23 127.5(4)
C30 N7 C23 125.7(4)
C24 N8 C25 104.2(4)

loop_
_geom_bond_atom_site_label_1
_geom_bond_atom_site_label_2
_geom_bond_distance
C1 C6 1.381(7)
C1 C2 1.398(7)
C1 H1 0.9300
C2 C3 1.385(6)
C2 N6 1.388(6)
C3 C4 1.374(6)
C3 N5 1.398(6)
C4 C5 1.379(7)
C4 H4 0.9300
C5 C6 1.375(7)
C5 H5 0.9300
C6 H6 0.9300
C7 N6 1.295(7)
C7 N5 1.351(6)
C7 H7 0.9300
C8 N5 1.457(6)
C8 C9 1.498(6)
C8 H8A 0.9700
C8 H8B 0.9700
C9 C14 1.370(6)
C9 C10 1.400(7)
C10 C11 1.387(6)
C10 H10 0.9300
C11 C12 1.398(6)
C11 H11 0.9300
C12 C13 1.380(6)
C12 C15 1.452(6)
C13 C14 1.384(6)
C13 H13 0.9300
C14 H14 0.9300
C15 N1 1.323(5)
C15 N3 1.373(5)
C16 N2 1.323(5)
C16 N3 1.371(5)
C16 C17 1.463(6)
C17 C18 1.379(6)
C17 C22 1.385(6)
C18 C19 1.377(6)
C18 H18 0.9300
C19 C20 1.377(6)
C19 H19 0.9300
C20 C21 1.374(7)
C20 C23 1.512(6)
C21 C22 1.387(7)
C21 H21 0.9300
C22 H22 0.9300
C23 N7 1.470(5)
C23 H23A 0.9700
C23 H23B 0.9700
C24 N8 1.300(6)
C24 N7 1.354(5)
C24 H24 0.9300
C25 C26 1.379(7)
C25 N8 1.384(6)
C25 C30 1.408(6)
C26 C27 1.368(7)
C26 H26 0.9300
C27 C28 1.401(7)
C27 H27 0.9300
C28 C29 1.368(7)
C28 H28 0.9300
C29 C30 1.386(6)
C29 H29 0.9300
C30 N7 1.395(5)
N1 N2 1.390(5)
N3 N4 1.420(4)
N4 H4A 0.8859
N4 H4B 0.8947

loop_
_geom_hbond_atom_site_label_D
_geom_hbond_atom_site_label_H
_geom_hbond_atom_site_label_A
_geom_hbond_site_symmetry_A
_geom_hbond_distance_DH
_geom_hbond_distance_HA
_geom_hbond_distance_DA
_geom_hbond_angle_DHA
N4 H4A N8 4_454 0.89 2.53 3.354(5) 154.7
N4 H4B N1 1_455 0.89 2.50 3.222(6) 138.1

loop_
_geom_torsion_atom_site_label_1
_geom_torsion_atom_site_label_2
_geom_torsion_atom_site_label_3
_geom_torsion_atom_site_label_4
_geom_torsion
C6 C1 C2 C3 1.1(7)
C6 C1 C2 N6 -179.5(5)
N6 C2 C3 C4 179.4(5)
C1 C2 C3 C4 -1.0(7)
N6 C2 C3 N5 0.1(5)
C1 C2 C3 N5 179.7(4)
C2 C3 C4 C5 0.1(7)
N5 C3 C4 C5 179.1(5)
C3 C4 C5 C6 0.9(8)
C4 C5 C6 C1 -0.8(9)
C2 C1 C6 C5 -0.2(8)
N5 C8 C9 C14 -22.8(7)
N5 C8 C9 C10 158.4(4)
C14 C9 C10 C11 -3.0(7)
C8 C9 C10 C11 175.8(4)
C9 C10 C11 C12 1.3(7)
C10 C11 C12 C13 1.0(6)
C10 C11 C12 C15 -175.7(4)
C11 C12 C13 C14 -1.5(6)
C15 C12 C13 C14 174.9(4)
C10 C9 C14 C13 2.5(6)
C8 C9 C14 C13 -176.3(4)
C12 C13 C14 C9 -0.2(6)
C13 C12 C15 N1 -138.9(4)
C11 C12 C15 N1 37.5(6)
C13 C12 C15 N3 37.1(6)
C11 C12 C15 N3 -146.5(4)
N2 C16 C17 C18 -39.0(6)
N3 C16 C17 C18 142.4(4)
N2 C16 C17 C22 135.6(5)
N3 C16 C17 C22 -42.9(6)
C22 C17 C18 C19 -2.3(7)
C16 C17 C18 C19 172.6(4)
C17 C18 C19 C20 -0.1(7)
C18 C19 C20 C21 1.3(7)
C18 C19 C20 C23 -176.7(4)
C19 C20 C21 C22 0.0(7)
C23 C20 C21 C22 178.1(4)
C18 C17 C22 C21 3.6(7)
C16 C17 C22 C21 -171.0(4)
C20 C21 C22 C17 -2.5(8)
C21 C20 C23 N7 -113.4(5)
C19 C20 C23 N7 64.5(6)
N8 C25 C26 C27 178.1(4)
C30 C25 C26 C27 -1.0(7)
C25 C26 C27 C28 -1.6(7)
C26 C27 C28 C29 2.8(8)
C27 C28 C29 C30 -1.2(7)
C28 C29 C30 N7 179.7(4)
C28 C29 C30 C25 -1.5(7)
C26 C25 C30 C29 2.6(7)
N8 C25 C30 C29 -176.6(4)
C26 C25 C30 N7 -178.3(4)
N8 C25 C30 N7 2.5(5)
N3 C15 N1 N2 0.6(5)
C12 C15 N1 N2 177.3(4)
N3 C16 N2 N1 -0.8(4)
C17 C16 N2 N1 -179.6(4)
C15 N1 N2 C16 0.1(5)
N2 C16 N3 C15 1.2(4)
C17 C16 N3 C15 179.9(4)
N2 C16 N3 N4 167.7(4)
C17 C16 N3 N4 -13.5(6)
N1 C15 N3 C16 -1.1(4)
C12 C15 N3 C16 -177.6(4)
N1 C15 N3 N4 -166.3(4)
C12 C15 N3 N4 17.2(7)
N6 C7 N5 C3 1.4(6)
N6 C7 N5 C8 170.2(5)
C4 C3 N5 C7 -180.0(5)
C2 C3 N5 C7 -0.8(5)
C4 C3 N5 C8 11.2(8)
C2 C3 N5 C8 -169.7(4)
C9 C8 N5 C7 124.6(5)
C9 C8 N5 C3 -68.8(6)
N5 C7 N6 C2 -1.2(6)
C3 C2 N6 C7 0.6(5)
C1 C2 N6 C7 -178.9(5)
N8 C24 N7 C30 0.4(5)
N8 C24 N7 C23 -172.6(4)
C29 C30 N7 C24 177.2(5)
C25 C30 N7 C24 -1.7(4)
C29 C30 N7 C23 -9.6(7)
C25 C30 N7 C23 171.5(4)
C20 C23 N7 C24 83.6(6)
C20 C23 N7 C30 -88.2(5)
N7 C24 N8 C25 1.1(6)
C26 C25 N8 C24 178.6(5)
C30 C25 N8 C24 -2.2(5)

loop_
_cod_related_entry_id
_cod_related_entry_database
_cod_related_entry_code
1 ChemSpider 30654371
